data_7003266
loop_
_publ_author_name
'Danopoulos, Andreas A.'
'Pugh, David'

_publ_section_title
;
 A method for the synthesis of nickel(0) bis(carbene) complexes
;
_journal_issue 1
_journal_name_full 'Dalton Transactions'
_journal_page_first 30
_journal_paper_doi 10.1039/b714988c
_journal_year 2008
_chemical_formula_moiety 'C54 H76 N4 Ni'
_chemical_formula_sum 'C54 H76 N4 Ni'
_chemical_formula_weight 839.90
_chemical_name_systematic
;
?
;
_space_group_IT_number 14
_symmetry_cell_setting monoclinic
_symmetry_Int_Tables_number 14
_symmetry_space_group_name_Hall '-P 2yn'
_symmetry_space_group_name_H-M 'P 1 21/n 1'
_atom_sites_solution_hydrogens geom
_atom_sites_solution_primary direct
_atom_sites_solution_secondary difmap
_audit_creation_method SHELXL-97
_cell_angle_alpha 90.00
_cell_angle_beta 92.5160(10)
_cell_angle_gamma 90.00
_cell_formula_units_Z 4
_cell_length_a 12.8554(3)
_cell_length_b 27.1710(7)
_cell_length_c 13.9453(3)
_cell_measurement_reflns_used 79791
_cell_measurement_temperature 120(2)
_cell_measurement_theta_max 27.48
_cell_measurement_theta_min 2.91
_cell_volume 4866.3(2)
_computing_cell_refinement 'DENZO (Otwinowski & Minor, 1997) & COLLECT (Hooft, R.W.W., 1998)'
_computing_data_collection 'COLLECT (Hooft, R.W.W., 1998)'
_computing_data_reduction 'DENZO (Otwinowski & Minor, 1997) & COLLECT (Hooft, R.W.W., 1998)'
_computing_molecular_graphics 'ORTEP-III (Farrugia, 1997)'
_computing_publication_material 'PLATON (Spek, 2003), WinGX (Farrugia, 1999) and enCIFer (Allen et al., 2004).'
_computing_structure_refinement 'SHELXL-97 (Sheldrick, 1997)'
_computing_structure_solution 'SIR-92 (Altomare, 1992)'
_diffrn_ambient_temperature 120(2)
_diffrn_detector_area_resol_mean '4096x4096pixels / 62x62mm'
_diffrn_measured_fraction_theta_full 0.983
_diffrn_measured_fraction_theta_max 0.983
_diffrn_measurement_device_type 'Bruker-Nonius APEX II CCD camera on \k-goniostat'
_diffrn_measurement_method '\f & \w scans'
_diffrn_radiation_monochromator '10cm confocal mirrors'
_diffrn_radiation_source 'Bruker-Nonius FR591 rotating anode'
_diffrn_radiation_type MoK\a
_diffrn_radiation_wavelength 0.71073
_diffrn_reflns_av_R_equivalents 0.0682
_diffrn_reflns_av_sigmaI/netI 0.0688
_diffrn_reflns_limit_h_max 16
_diffrn_reflns_limit_h_min -16
_diffrn_reflns_limit_k_max 32
_diffrn_reflns_limit_k_min -35
_diffrn_reflns_limit_l_max 18
_diffrn_reflns_limit_l_min -18
_diffrn_reflns_number 41469
_diffrn_reflns_theta_full 27.61
_diffrn_reflns_theta_max 27.61
_diffrn_reflns_theta_min 2.92
_diffrn_standards_number 0
_exptl_absorpt_coefficient_mu 0.437
_exptl_absorpt_correction_T_max 0.9723
_exptl_absorpt_correction_T_min 0.9334
_exptl_absorpt_correction_type multi-scan
_exptl_absorpt_process_details 'SADABS 2007/2 (Sheldrick, G.M., 2007)'
_exptl_crystal_colour purple
_exptl_crystal_density_diffrn 1.146
_exptl_crystal_density_method 'not measured'
_exptl_crystal_description block
_exptl_crystal_F_000 1824
_exptl_crystal_size_max 0.16
_exptl_crystal_size_mid 0.12
_exptl_crystal_size_min 0.06
_refine_diff_density_max 0.856
_refine_diff_density_min -0.615
_refine_diff_density_rms 0.090
_refine_ls_extinction_method none
_refine_ls_goodness_of_fit_ref 1.095
_refine_ls_hydrogen_treatment constr
_refine_ls_matrix_type full
_refine_ls_number_parameters 548
_refine_ls_number_reflns 11109
_refine_ls_number_restraints 0
_refine_ls_restrained_S_all 1.095
_refine_ls_R_factor_all 0.1133
_refine_ls_R_factor_gt 0.0818
_refine_ls_shift/su_max 0.014
_refine_ls_shift/su_mean 0.001
_refine_ls_structure_factor_coef Fsqd
_refine_ls_weighting_details 'calc w=1/[\s^2^(Fo^2^)+(0.0282P)^2^+16.2545P] where P=(Fo^2^+2Fc^2^)/3'
_refine_ls_weighting_scheme calc
_refine_ls_wR_factor_gt 0.1606
_refine_ls_wR_factor_ref 0.1786
_reflns_number_gt 8329
_reflns_number_total 11110
_reflns_threshold_expression I>2\s(I)
_cod_data_source_file b714988c.txt
_cod_data_source_block Ni(SIPri)2
_cod_depositor_comments
;
The following automatic conversions were performed:
'_symmetry_cell_setting' value 'Monoclinic' changed to 'monoclinic'
according to '/home/saulius/struct/CIF-dictionaries/cif_core.dic'
dictionary named 'cif_core.dic' version 2.4.1 from 2010-06-29.

Automatic conversion script
Id: cif_fix_enum 1527 2010-12-29 10:47:43Z saulius 
;
_cod_original_sg_symbol_H-M P21/n
_cod_database_code 7003266

loop_
_symmetry_equiv_pos_as_xyz
'x, y, z'
'-x+1/2, y+1/2, -z+1/2'
'-x, -y, -z'
'x-1/2, -y-1/2, z-1/2'

loop_
_atom_site_label
_atom_site_type_symbol
_atom_site_fract_x
_atom_site_fract_y
_atom_site_fract_z
_atom_site_U_iso_or_equiv
_atom_site_adp_type
_atom_site_occupancy
_atom_site_symmetry_multiplicity
_atom_site_calc_flag
_atom_site_refinement_flags
_atom_site_disorder_assembly
_atom_site_disorder_group
C1 C 0.6219(3) 0.07791(14) 0.9258(2) 0.0215(7) Uani 1 1 d . . .
C2 C 0.6116(3) 0.11811(13) 0.9878(2) 0.0214(7) Uani 1 1 d . . .
C3 C 0.5122(3) 0.13068(14) 1.0147(3) 0.0264(8) Uani 1 1 d . . .
H3 H 0.5035 0.1578 1.0567 0.032 Uiso 1 1 calc R . .
C4 C 0.4258(3) 0.10447(15) 0.9814(3) 0.0288(8) Uani 1 1 d . . .
H4 H 0.3586 0.1134 1.0012 0.035 Uiso 1 1 calc R . .
C5 C 0.4371(3) 0.06502(14) 0.9189(3) 0.0242(8) Uani 1 1 d . . .
H5 H 0.3772 0.0477 0.8952 0.029 Uiso 1 1 calc R . .
C6 C 0.5354(3) 0.05073(13) 0.8905(2) 0.0203(7) Uani 1 1 d . . .
C7 C 0.7053(3) 0.14684(14) 1.0264(3) 0.0262(8) Uani 1 1 d . . .
H7 H 0.7684 0.1333 0.9962 0.031 Uiso 1 1 calc R . .
C8 C 0.6951(4) 0.20078(15) 0.9982(3) 0.0388(10) Uani 1 1 d . . .
H8A H 0.6896 0.2035 0.9281 0.058 Uiso 1 1 calc R . .
H8B H 0.7565 0.2189 1.0228 0.058 Uiso 1 1 calc R . .
H8C H 0.6325 0.2147 1.0254 0.058 Uiso 1 1 calc R . .
C9 C 0.7207(3) 0.14068(16) 1.1356(3) 0.0342(9) Uani 1 1 d . . .
H9A H 0.6604 0.1543 1.1671 0.051 Uiso 1 1 calc R . .
H9B H 0.7838 0.1582 1.1581 0.051 Uiso 1 1 calc R . .
H9C H 0.7276 0.1056 1.1513 0.051 Uiso 1 1 calc R . .
C10 C 0.5502(3) 0.00673(13) 0.8244(2) 0.0225(7) Uani 1 1 d . . .
H10 H 0.6127 -0.0120 0.8495 0.027 Uiso 1 1 calc R . .
C11 C 0.4579(3) -0.02853(15) 0.8205(3) 0.0305(8) Uani 1 1 d . . .
H11A H 0.4422 -0.0386 0.8858 0.046 Uiso 1 1 calc R . .
H11B H 0.4750 -0.0576 0.7828 0.046 Uiso 1 1 calc R . .
H11C H 0.3970 -0.0120 0.7903 0.046 Uiso 1 1 calc R . .
C12 C 0.5722(3) 0.02449(16) 0.7233(3) 0.0352(10) Uani 1 1 d . . .
H12A H 0.5110 0.0419 0.6960 0.053 Uiso 1 1 calc R . .
H12B H 0.5875 -0.0039 0.6828 0.053 Uiso 1 1 calc R . .
H12C H 0.6321 0.0468 0.7262 0.053 Uiso 1 1 calc R . .
C13 C 0.7966(3) 0.07557(12) 0.8521(2) 0.0177(7) Uani 1 1 d . . .
C14 C 0.7621(3) 0.02317(14) 0.9855(3) 0.0249(8) Uani 1 1 d . . .
H14A H 0.7217 -0.0079 0.9827 0.030 Uiso 1 1 calc R . .
H14B H 0.7591 0.0375 1.0506 0.030 Uiso 1 1 calc R . .
C15 C 0.8728(3) 0.01498(14) 0.9583(3) 0.0243(8) Uani 1 1 d . . .
H15A H 0.9223 0.0222 1.0128 0.029 Uiso 1 1 calc R . .
H15B H 0.8834 -0.0193 0.9368 0.029 Uiso 1 1 calc R . .
C16 C 0.9849(3) 0.05190(13) 0.8385(3) 0.0215(7) Uani 1 1 d . . .
C17 C 1.0593(3) 0.08583(14) 0.8758(3) 0.0242(7) Uani 1 1 d . . .
C18 C 1.1579(3) 0.08540(16) 0.8383(3) 0.0312(9) Uani 1 1 d . . .
H18 H 1.2085 0.1087 0.8604 0.037 Uiso 1 1 calc R . .
C19 C 1.1828(3) 0.05138(17) 0.7691(3) 0.0355(10) Uani 1 1 d . . .
H19 H 1.2499 0.0520 0.7432 0.043 Uiso 1 1 calc R . .
C20 C 1.1109(3) 0.01665(16) 0.7376(3) 0.0338(9) Uani 1 1 d . . .
H20 H 1.1303 -0.0075 0.6925 0.041 Uiso 1 1 calc R . .
C21 C 1.0108(3) 0.01635(15) 0.7706(3) 0.0276(8) Uani 1 1 d . . .
C22 C 1.0315(3) 0.12108(14) 0.9559(3) 0.0273(8) Uani 1 1 d . . .
H22 H 0.9779 0.1046 0.9946 0.033 Uiso 1 1 calc R . .
C23 C 1.1249(3) 0.13380(15) 1.0244(3) 0.0358(10) Uani 1 1 d . . .
H23A H 1.1583 0.1034 1.0476 0.054 Uiso 1 1 calc R . .
H23B H 1.1007 0.1526 1.0791 0.054 Uiso 1 1 calc R . .
H23C H 1.1752 0.1535 0.9901 0.054 Uiso 1 1 calc R . .
C24 C 0.9831(3) 0.16814(15) 0.9144(3) 0.0336(9) Uani 1 1 d . . .
H24A H 1.0348 0.1858 0.8778 0.050 Uiso 1 1 calc R . .
H24B H 0.9606 0.1891 0.9668 0.050 Uiso 1 1 calc R . .
H24C H 0.9229 0.1598 0.8719 0.050 Uiso 1 1 calc R . .
C25 C 0.9320(3) -0.02198(16) 0.7344(3) 0.0355(9) Uani 1 1 d . . .
H25 H 0.8704 -0.0198 0.7755 0.043 Uiso 1 1 calc R . .
C26 C 0.9743(4) -0.07418(18) 0.7428(4) 0.0557(14) Uani 1 1 d . . .
H26A H 1.0343 -0.0777 0.7023 0.084 Uiso 1 1 calc R . .
H26B H 0.9199 -0.0976 0.7217 0.084 Uiso 1 1 calc R . .
H26C H 0.9959 -0.0809 0.8097 0.084 Uiso 1 1 calc R . .
C27 C 0.8945(5) -0.0105(2) 0.6318(4) 0.0703(18) Uani 1 1 d . . .
H27A H 0.8627 0.0223 0.6293 0.106 Uiso 1 1 calc R . .
H27B H 0.8429 -0.0351 0.6101 0.106 Uiso 1 1 calc R . .
H27C H 0.9537 -0.0113 0.5899 0.106 Uiso 1 1 calc R . .
C28 C 0.5847(3) 0.14608(13) 0.5897(2) 0.0219(7) Uani 1 1 d . . .
C29 C 0.4940(3) 0.16041(14) 0.6336(2) 0.0242(8) Uani 1 1 d . . .
C30 C 0.4028(3) 0.13379(15) 0.6126(3) 0.0294(8) Uani 1 1 d . . .
H30 H 0.3405 0.1425 0.6425 0.035 Uiso 1 1 calc R . .
C31 C 0.4023(3) 0.09475(15) 0.5485(3) 0.0298(9) Uani 1 1 d . . .
H31 H 0.3392 0.0779 0.5324 0.036 Uiso 1 1 calc R . .
C32 C 0.4936(3) 0.08043(14) 0.5081(3) 0.0285(8) Uani 1 1 d . . .
H32 H 0.4925 0.0530 0.4659 0.034 Uiso 1 1 calc R . .
C33 C 0.5873(3) 0.10503(14) 0.5273(2) 0.0244(8) Uani 1 1 d . . .
C34 C 0.4925(3) 0.20274(15) 0.7051(3) 0.0289(8) Uani 1 1 d . . .
H34 H 0.5650 0.2159 0.7138 0.035 Uiso 1 1 calc R . .
C35 C 0.4584(4) 0.18450(17) 0.8024(3) 0.0429(11) Uani 1 1 d . . .
H35A H 0.3859 0.1733 0.7963 0.064 Uiso 1 1 calc R . .
H35B H 0.4642 0.2114 0.8492 0.064 Uiso 1 1 calc R . .
H35C H 0.5031 0.1571 0.8241 0.064 Uiso 1 1 calc R . .
C36 C 0.4213(3) 0.24505(16) 0.6689(3) 0.0375(10) Uani 1 1 d . . .
H36A H 0.4423 0.2557 0.6055 0.056 Uiso 1 1 calc R . .
H36B H 0.4273 0.2727 0.7139 0.056 Uiso 1 1 calc R . .
H36C H 0.3490 0.2336 0.6642 0.056 Uiso 1 1 calc R . .
C37 C 0.6888(3) 0.08833(15) 0.4864(3) 0.0282(8) Uani 1 1 d . . .
H37 H 0.7456 0.0953 0.5358 0.034 Uiso 1 1 calc R . .
C38 C 0.7140(4) 0.11717(18) 0.3959(3) 0.0450(11) Uani 1 1 d . . .
H38A H 0.6580 0.1124 0.3468 0.067 Uiso 1 1 calc R . .
H38B H 0.7798 0.1053 0.3716 0.067 Uiso 1 1 calc R . .
H38C H 0.7203 0.1522 0.4115 0.067 Uiso 1 1 calc R . .
C39 C 0.6908(3) 0.03334(15) 0.4658(3) 0.0360(10) Uani 1 1 d . . .
H39A H 0.6706 0.0152 0.5228 0.054 Uiso 1 1 calc R . .
H39B H 0.7612 0.0236 0.4493 0.054 Uiso 1 1 calc R . .
H39C H 0.6418 0.0258 0.4119 0.054 Uiso 1 1 calc R . .
C40 C 0.7574(3) 0.17350(12) 0.6645(2) 0.0194(7) Uani 1 1 d . . .
C41 C 0.6699(3) 0.22439(14) 0.5472(3) 0.0305(9) Uani 1 1 d . . .
H41A H 0.6179 0.2466 0.5745 0.037 Uiso 1 1 calc R . .
H41B H 0.6530 0.2198 0.4779 0.037 Uiso 1 1 calc R . .
C42 C 0.7785(3) 0.24372(15) 0.5646(3) 0.0326(9) Uani 1 1 d . . .
H42A H 0.8221 0.2371 0.5093 0.039 Uiso 1 1 calc R . .
H42B H 0.7784 0.2795 0.5779 0.039 Uiso 1 1 calc R . .
C43 C 0.9195(3) 0.22433(14) 0.6843(3) 0.0233(7) Uani 1 1 d . . .
C44 C 0.9384(3) 0.26351(14) 0.7487(3) 0.0241(8) Uani 1 1 d . . .
C45 C 1.0411(3) 0.27379(15) 0.7771(3) 0.0285(8) Uani 1 1 d . . .
H45 H 1.0554 0.3002 0.8204 0.034 Uiso 1 1 calc R . .
C46 C 1.1222(3) 0.24677(17) 0.7441(3) 0.0346(9) Uani 1 1 d . . .
H46 H 1.1917 0.2539 0.7660 0.042 Uiso 1 1 calc R . .
C47 C 1.1026(3) 0.20899(16) 0.6787(3) 0.0319(9) Uani 1 1 d . . .
H47 H 1.1590 0.1903 0.6562 0.038 Uiso 1 1 calc R . .
C48 C 1.0013(3) 0.19814(14) 0.6454(3) 0.0255(8) Uani 1 1 d . . .
C49 C 0.8508(3) 0.29430(15) 0.7870(3) 0.0310(9) Uani 1 1 d . . .
H49 H 0.7832 0.2783 0.7672 0.037 Uiso 1 1 calc R . .
C50 C 0.8579(4) 0.29738(17) 0.8967(3) 0.0401(10) Uani 1 1 d . . .
H50A H 0.8633 0.2641 0.9237 0.060 Uiso 1 1 calc R . .
H50B H 0.7954 0.3135 0.9194 0.060 Uiso 1 1 calc R . .
H50C H 0.9196 0.3165 0.9173 0.060 Uiso 1 1 calc R . .
C51 C 0.8510(4) 0.34645(18) 0.7459(4) 0.0509(13) Uani 1 1 d . . .
H51A H 0.9156 0.3632 0.7668 0.076 Uiso 1 1 calc R . .
H51B H 0.7913 0.3647 0.7689 0.076 Uiso 1 1 calc R . .
H51C H 0.8461 0.3449 0.6756 0.076 Uiso 1 1 calc R . .
C52 C 0.9831(3) 0.16071(15) 0.5649(3) 0.0325(9) Uani 1 1 d . . .
H52 H 0.9062 0.1573 0.5530 0.039 Uiso 1 1 calc R . .
C53 C 1.0292(4) 0.17949(19) 0.4710(3) 0.0506(13) Uani 1 1 d . . .
H53A H 1.1051 0.1818 0.4797 0.076 Uiso 1 1 calc R . .
H53B H 1.0004 0.2120 0.4552 0.076 Uiso 1 1 calc R . .
H53C H 1.0113 0.1565 0.4187 0.076 Uiso 1 1 calc R . .
C54 C 1.0256(5) 0.11084(18) 0.5918(4) 0.0581(15) Uani 1 1 d . . .
H54A H 1.1014 0.1129 0.6018 0.087 Uiso 1 1 calc R . .
H54B H 1.0083 0.0874 0.5400 0.087 Uiso 1 1 calc R . .
H54C H 0.9948 0.0997 0.6511 0.087 Uiso 1 1 calc R . .
N1 N 0.7235(2) 0.05847(11) 0.9110(2) 0.0192(6) Uani 1 1 d . . .
N2 N 0.8852(2) 0.04991(11) 0.8793(2) 0.0202(6) Uani 1 1 d . . .
N3 N 0.6748(2) 0.17704(11) 0.5981(2) 0.0219(6) Uani 1 1 d . . .
N4 N 0.8146(2) 0.21540(11) 0.6499(2) 0.0224(6) Uani 1 1 d . . .
Ni1 Ni 0.77919(3) 0.124106(17) 0.75601(3) 0.01934(12) Uani 1 1 d . . .

loop_
_atom_site_aniso_label
_atom_site_aniso_U_11
_atom_site_aniso_U_22
_atom_site_aniso_U_33
_atom_site_aniso_U_23
_atom_site_aniso_U_13
_atom_site_aniso_U_12
C1 0.0179(17) 0.0271(19) 0.0194(16) 0.0073(14) 0.0008(13) 0.0007(14)
C2 0.0234(17) 0.0224(18) 0.0183(16) 0.0038(13) -0.0015(13) -0.0002(14)
C3 0.0282(19) 0.029(2) 0.0224(17) 0.0005(15) 0.0024(14) 0.0041(15)
C4 0.0205(18) 0.036(2) 0.030(2) 0.0030(16) 0.0041(15) 0.0061(16)
C5 0.0182(17) 0.030(2) 0.0245(18) 0.0025(15) -0.0010(14) 0.0004(14)
C6 0.0225(17) 0.0200(17) 0.0181(16) 0.0022(13) -0.0021(13) -0.0001(14)
C7 0.0258(19) 0.026(2) 0.0265(19) -0.0060(15) 0.0005(15) -0.0019(15)
C8 0.050(3) 0.030(2) 0.036(2) 0.0017(18) -0.0073(19) -0.0139(19)
C9 0.041(2) 0.033(2) 0.027(2) -0.0014(16) -0.0099(17) -0.0033(18)
C10 0.0262(18) 0.0215(18) 0.0197(17) 0.0006(13) -0.0008(14) 0.0004(14)
C11 0.033(2) 0.029(2) 0.030(2) 0.0036(16) -0.0013(16) -0.0048(17)
C12 0.045(2) 0.040(2) 0.0207(18) -0.0021(16) 0.0003(17) -0.014(2)
C13 0.0190(16) 0.0155(16) 0.0184(15) -0.0032(12) -0.0024(12) -0.0023(13)
C14 0.0219(18) 0.031(2) 0.0215(17) 0.0092(15) -0.0004(14) 0.0018(15)
C15 0.0233(18) 0.0243(19) 0.0253(18) 0.0090(14) 0.0017(14) 0.0019(14)
C16 0.0176(16) 0.0223(18) 0.0246(17) 0.0029(14) 0.0004(13) 0.0051(14)
C17 0.0208(17) 0.0260(19) 0.0257(18) 0.0029(15) 0.0010(14) 0.0025(14)
C18 0.0203(18) 0.038(2) 0.036(2) 0.0056(17) 0.0022(16) -0.0024(16)
C19 0.0208(19) 0.048(3) 0.038(2) 0.0076(19) 0.0089(17) 0.0078(18)
C20 0.032(2) 0.040(2) 0.030(2) -0.0001(17) 0.0061(16) 0.0104(18)
C21 0.028(2) 0.030(2) 0.0247(18) 0.0027(15) 0.0011(15) 0.0070(16)
C22 0.0274(19) 0.026(2) 0.0282(19) 0.0024(15) -0.0004(15) -0.0046(16)
C23 0.039(2) 0.030(2) 0.037(2) -0.0033(17) -0.0115(18) -0.0019(18)
C24 0.038(2) 0.029(2) 0.034(2) -0.0016(17) -0.0026(17) 0.0010(17)
C25 0.041(2) 0.031(2) 0.035(2) -0.0113(18) 0.0056(18) -0.0043(18)
C26 0.071(4) 0.033(3) 0.063(3) -0.008(2) 0.006(3) -0.006(2)
C27 0.083(4) 0.064(4) 0.060(4) -0.001(3) -0.036(3) -0.019(3)
C28 0.0219(17) 0.0224(18) 0.0211(17) 0.0054(14) -0.0040(13) -0.0033(14)
C29 0.0280(19) 0.0246(19) 0.0197(17) 0.0046(14) -0.0031(14) -0.0013(15)
C30 0.0234(19) 0.033(2) 0.032(2) 0.0052(16) -0.0002(15) 0.0007(16)
C31 0.027(2) 0.029(2) 0.033(2) 0.0062(16) -0.0074(16) -0.0051(16)
C32 0.036(2) 0.026(2) 0.0227(18) -0.0004(15) -0.0072(15) -0.0049(16)
C33 0.0297(19) 0.0240(19) 0.0192(17) 0.0042(14) -0.0017(14) -0.0002(15)
C34 0.030(2) 0.031(2) 0.0256(19) -0.0019(15) -0.0016(15) 0.0055(16)
C35 0.066(3) 0.038(3) 0.025(2) 0.0010(18) 0.000(2) 0.008(2)
C36 0.043(2) 0.030(2) 0.039(2) 0.0026(18) -0.0008(19) 0.0102(19)
C37 0.030(2) 0.030(2) 0.0237(18) -0.0031(15) -0.0033(15) -0.0009(16)
C38 0.052(3) 0.046(3) 0.039(2) 0.009(2) 0.017(2) 0.006(2)
C39 0.042(2) 0.033(2) 0.032(2) -0.0053(17) -0.0006(18) 0.0027(19)
C40 0.0183(16) 0.0181(17) 0.0216(16) -0.0039(13) 0.0001(13) 0.0005(13)
C41 0.032(2) 0.025(2) 0.033(2) 0.0077(16) -0.0104(17) -0.0033(16)
C42 0.035(2) 0.029(2) 0.033(2) 0.0139(17) -0.0112(17) -0.0074(17)
C43 0.0232(18) 0.0243(19) 0.0221(17) 0.0055(14) -0.0016(14) -0.0032(14)
C44 0.0253(19) 0.0246(19) 0.0224(17) 0.0035(14) 0.0001(14) -0.0023(15)
C45 0.027(2) 0.034(2) 0.0240(18) -0.0021(16) -0.0020(15) -0.0053(16)
C46 0.0224(19) 0.049(3) 0.032(2) 0.0072(19) -0.0006(16) -0.0087(18)
C47 0.0226(19) 0.039(2) 0.034(2) 0.0042(18) 0.0058(16) 0.0021(17)
C48 0.030(2) 0.0226(19) 0.0237(18) -0.0002(14) 0.0028(15) -0.0023(15)
C49 0.031(2) 0.032(2) 0.031(2) -0.0071(16) 0.0033(16) -0.0054(17)
C50 0.051(3) 0.041(3) 0.029(2) -0.0073(18) 0.0114(19) 0.000(2)
C51 0.064(3) 0.042(3) 0.047(3) 0.004(2) 0.015(2) 0.013(2)
C52 0.034(2) 0.033(2) 0.031(2) -0.0034(17) 0.0099(17) -0.0031(17)
C53 0.070(3) 0.050(3) 0.033(2) -0.004(2) 0.010(2) -0.014(3)
C54 0.090(4) 0.036(3) 0.048(3) -0.006(2) -0.006(3) 0.015(3)
N1 0.0167(14) 0.0225(15) 0.0182(14) 0.0058(11) -0.0003(11) 0.0017(11)
N2 0.0207(15) 0.0184(15) 0.0216(14) 0.0021(11) 0.0018(11) 0.0016(11)
N3 0.0248(15) 0.0176(15) 0.0226(15) 0.0044(11) -0.0061(12) -0.0033(12)
N4 0.0228(15) 0.0222(16) 0.0216(15) 0.0049(12) -0.0050(12) -0.0031(12)
Ni1 0.0205(2) 0.0196(2) 0.0177(2) 0.00213(18) -0.00126(16) 0.00022(18)

loop_
_atom_type_symbol
_atom_type_description
_atom_type_scat_dispersion_real
_atom_type_scat_dispersion_imag
_atom_type_scat_source
C C 0.0033 0.0016 'International Tables Vol C Tables 4.2.6.8 and 6.1.1.4'
H H 0.0000 0.0000 'International Tables Vol C Tables 4.2.6.8 and 6.1.1.4'
N N 0.0061 0.0033 'International Tables Vol C Tables 4.2.6.8 and 6.1.1.4'
Ni Ni 0.3393 1.1124 'International Tables Vol C Tables 4.2.6.8 and 6.1.1.4'

loop_
_geom_angle_atom_site_label_1
_geom_angle_atom_site_label_2
_geom_angle_atom_site_label_3
_geom_angle
_geom_angle_site_symmetry_1
_geom_angle_site_symmetry_3
_geom_angle_publ_flag
C2 C1 C6 122.1(3) . . ?
C2 C1 N1 119.2(3) . . ?
C6 C1 N1 117.9(3) . . ?
C3 C2 C1 118.0(3) . . ?
C3 C2 C7 120.2(3) . . ?
C1 C2 C7 121.7(3) . . ?
C4 C3 C2 121.1(4) . . ?
C4 C3 H3 119.4 . . ?
C2 C3 H3 119.4 . . ?
C3 C4 C5 120.1(3) . . ?
C3 C4 H4 119.9 . . ?
C5 C4 H4 119.9 . . ?
C4 C5 C6 120.8(3) . . ?
C4 C5 H5 119.6 . . ?
C6 C5 H5 119.6 . . ?
C5 C6 C1 117.8(3) . . ?
C5 C6 C10 121.9(3) . . ?
C1 C6 C10 120.3(3) . . ?
C2 C7 C8 110.2(3) . . ?
C2 C7 C9 111.2(3) . . ?
C8 C7 C9 111.6(3) . . ?
C2 C7 H7 107.9 . . ?
C8 C7 H7 107.9 . . ?
C9 C7 H7 107.9 . . ?
C7 C8 H8A 109.5 . . ?
C7 C8 H8B 109.5 . . ?
H8A C8 H8B 109.5 . . ?
C7 C8 H8C 109.5 . . ?
H8A C8 H8C 109.5 . . ?
H8B C8 H8C 109.5 . . ?
C7 C9 H9A 109.5 . . ?
C7 C9 H9B 109.5 . . ?
H9A C9 H9B 109.5 . . ?
C7 C9 H9C 109.5 . . ?
H9A C9 H9C 109.5 . . ?
H9B C9 H9C 109.5 . . ?
C11 C10 C6 113.3(3) . . ?
C11 C10 C12 109.9(3) . . ?
C6 C10 C12 110.1(3) . . ?
C11 C10 H10 107.8 . . ?
C6 C10 H10 107.8 . . ?
C12 C10 H10 107.8 . . ?
C10 C11 H11A 109.5 . . ?
C10 C11 H11B 109.5 . . ?
H11A C11 H11B 109.5 . . ?
C10 C11 H11C 109.5 . . ?
H11A C11 H11C 109.5 . . ?
H11B C11 H11C 109.5 . . ?
C10 C12 H12A 109.5 . . ?
C10 C12 H12B 109.5 . . ?
H12A C12 H12B 109.5 . . ?
C10 C12 H12C 109.5 . . ?
H12A C12 H12C 109.5 . . ?
H12B C12 H12C 109.5 . . ?
N1 C13 N2 104.3(3) . . ?
N1 C13 Ni1 127.3(2) . . ?
N2 C13 Ni1 128.5(3) . . ?
N1 C14 C15 102.1(3) . . ?
N1 C14 H14A 111.3 . . ?
C15 C14 H14A 111.3 . . ?
N1 C14 H14B 111.3 . . ?
C15 C14 H14B 111.3 . . ?
H14A C14 H14B 109.2 . . ?
N2 C15 C14 103.2(3) . . ?
N2 C15 H15A 111.1 . . ?
C14 C15 H15A 111.1 . . ?
N2 C15 H15B 111.1 . . ?
C14 C15 H15B 111.1 . . ?
H15A C15 H15B 109.1 . . ?
C21 C16 C17 121.4(3) . . ?
C21 C16 N2 119.1(3) . . ?
C17 C16 N2 119.0(3) . . ?
C18 C17 C16 118.0(4) . . ?
C18 C17 C22 121.8(3) . . ?
C16 C17 C22 120.2(3) . . ?
C19 C18 C17 120.7(4) . . ?
C19 C18 H18 119.7 . . ?
C17 C18 H18 119.7 . . ?
C20 C19 C18 120.4(4) . . ?
C20 C19 H19 119.8 . . ?
C18 C19 H19 119.8 . . ?
C19 C20 C21 121.2(4) . . ?
C19 C20 H20 119.4 . . ?
C21 C20 H20 119.4 . . ?
C20 C21 C16 118.1(4) . . ?
C20 C21 C25 120.5(4) . . ?
C16 C21 C25 121.4(3) . . ?
C24 C22 C17 110.7(3) . . ?
C24 C22 C23 109.9(3) . . ?
C17 C22 C23 113.1(3) . . ?
C24 C22 H22 107.6 . . ?
C17 C22 H22 107.6 . . ?
C23 C22 H22 107.6 . . ?
C22 C23 H23A 109.5 . . ?
C22 C23 H23B 109.5 . . ?
H23A C23 H23B 109.5 . . ?
C22 C23 H23C 109.5 . . ?
H23A C23 H23C 109.5 . . ?
H23B C23 H23C 109.5 . . ?
C22 C24 H24A 109.5 . . ?
C22 C24 H24B 109.5 . . ?
H24A C24 H24B 109.5 . . ?
C22 C24 H24C 109.5 . . ?
H24A C24 H24C 109.5 . . ?
H24B C24 H24C 109.5 . . ?
C27 C25 C26 111.2(4) . . ?
C27 C25 C21 110.5(4) . . ?
C26 C25 C21 112.4(4) . . ?
C27 C25 H25 107.5 . . ?
C26 C25 H25 107.5 . . ?
C21 C25 H25 107.5 . . ?
C25 C26 H26A 109.5 . . ?
C25 C26 H26B 109.5 . . ?
H26A C26 H26B 109.5 . . ?
C25 C26 H26C 109.5 . . ?
H26A C26 H26C 109.5 . . ?
H26B C26 H26C 109.5 . . ?
C25 C27 H27A 109.5 . . ?
C25 C27 H27B 109.5 . . ?
H27A C27 H27B 109.5 . . ?
C25 C27 H27C 109.5 . . ?
H27A C27 H27C 109.5 . . ?
H27B C27 H27C 109.5 . . ?
C29 C28 C33 122.1(3) . . ?
C29 C28 N3 119.2(3) . . ?
C33 C28 N3 118.2(3) . . ?
C28 C29 C30 118.2(3) . . ?
C28 C29 C34 122.2(3) . . ?
C30 C29 C34 119.5(3) . . ?
C31 C30 C29 120.7(4) . . ?
C31 C30 H30 119.6 . . ?
C29 C30 H30 119.6 . . ?
C32 C31 C30 119.9(4) . . ?
C32 C31 H31 120.0 . . ?
C30 C31 H31 120.0 . . ?
C31 C32 C33 122.0(4) . . ?
C31 C32 H32 119.0 . . ?
C33 C32 H32 119.0 . . ?
C32 C33 C28 116.9(3) . . ?
C32 C33 C37 122.3(3) . . ?
C28 C33 C37 120.7(3) . . ?
C29 C34 C35 110.4(3) . . ?
C29 C34 C36 111.9(3) . . ?
C35 C34 C36 110.1(3) . . ?
C29 C34 H34 108.1 . . ?
C35 C34 H34 108.1 . . ?
C36 C34 H34 108.1 . . ?
C34 C35 H35A 109.5 . . ?
C34 C35 H35B 109.5 . . ?
H35A C35 H35B 109.5 . . ?
C34 C35 H35C 109.5 . . ?
H35A C35 H35C 109.5 . . ?
H35B C35 H35C 109.5 . . ?
C34 C36 H36A 109.5 . . ?
C34 C36 H36B 109.5 . . ?
H36A C36 H36B 109.5 . . ?
C34 C36 H36C 109.5 . . ?
H36A C36 H36C 109.5 . . ?
H36B C36 H36C 109.5 . . ?
C33 C37 C39 112.7(3) . . ?
C33 C37 C38 111.9(3) . . ?
C39 C37 C38 109.9(3) . . ?
C33 C37 H37 107.3 . . ?
C39 C37 H37 107.3 . . ?
C38 C37 H37 107.3 . . ?
C37 C38 H38A 109.5 . . ?
C37 C38 H38B 109.5 . . ?
H38A C38 H38B 109.5 . . ?
C37 C38 H38C 109.5 . . ?
H38A C38 H38C 109.5 . . ?
H38B C38 H38C 109.5 . . ?
C37 C39 H39A 109.5 . . ?
C37 C39 H39B 109.5 . . ?
H39A C39 H39B 109.5 . . ?
C37 C39 H39C 109.5 . . ?
H39A C39 H39C 109.5 . . ?
H39B C39 H39C 109.5 . . ?
N4 C40 N3 104.1(3) . . ?
N4 C40 Ni1 129.2(2) . . ?
N3 C40 Ni1 126.6(3) . . ?
N3 C41 C42 102.1(3) . . ?
N3 C41 H41A 111.4 . . ?
C42 C41 H41A 111.4 . . ?
N3 C41 H41B 111.4 . . ?
C42 C41 H41B 111.4 . . ?
H41A C41 H41B 109.2 . . ?
N4 C42 C41 101.8(3) . . ?
N4 C42 H42A 111.4 . . ?
C41 C42 H42A 111.4 . . ?
N4 C42 H42B 111.4 . . ?
C41 C42 H42B 111.4 . . ?
H42A C42 H42B 109.3 . . ?
C48 C43 C44 121.4(3) . . ?
C48 C43 N4 119.8(3) . . ?
C44 C43 N4 118.4(3) . . ?
C45 C44 C43 118.0(3) . . ?
C45 C44 C49 119.9(3) . . ?
C43 C44 C49 122.1(3) . . ?
C46 C45 C44 121.6(4) . . ?
C46 C45 H45 119.2 . . ?
C44 C45 H45 119.2 . . ?
C45 C46 C47 119.8(4) . . ?
C45 C46 H46 120.1 . . ?
C47 C46 H46 120.1 . . ?
C46 C47 C48 121.0(4) . . ?
C46 C47 H47 119.5 . . ?
C48 C47 H47 119.5 . . ?
C47 C48 C43 118.0(3) . . ?
C47 C48 C52 119.7(4) . . ?
C43 C48 C52 122.1(3) . . ?
C44 C49 C51 111.5(3) . . ?
C44 C49 C50 111.7(3) . . ?
C51 C49 C50 108.9(4) . . ?
C44 C49 H49 108.3 . . ?
C51 C49 H49 108.3 . . ?
C50 C49 H49 108.3 . . ?
C49 C50 H50A 109.5 . . ?
C49 C50 H50B 109.5 . . ?
H50A C50 H50B 109.5 . . ?
C49 C50 H50C 109.5 . . ?
H50A C50 H50C 109.5 . . ?
H50B C50 H50C 109.5 . . ?
C49 C51 H51A 109.5 . . ?
C49 C51 H51B 109.5 . . ?
H51A C51 H51B 109.5 . . ?
C49 C51 H51C 109.5 . . ?
H51A C51 H51C 109.5 . . ?
H51B C51 H51C 109.5 . . ?
C54 C52 C48 112.1(4) . . ?
C54 C52 C53 111.1(4) . . ?
C48 C52 C53 110.5(3) . . ?
C54 C52 H52 107.6 . . ?
C48 C52 H52 107.6 . . ?
C53 C52 H52 107.6 . . ?
C52 C53 H53A 109.5 . . ?
C52 C53 H53B 109.5 . . ?
H53A C53 H53B 109.5 . . ?
C52 C53 H53C 109.5 . . ?
H53A C53 H53C 109.5 . . ?
H53B C53 H53C 109.5 . . ?
C52 C54 H54A 109.5 . . ?
C52 C54 H54B 109.5 . . ?
H54A C54 H54B 109.5 . . ?
C52 C54 H54C 109.5 . . ?
H54A C54 H54C 109.5 . . ?
H54B C54 H54C 109.5 . . ?
C13 N1 C1 128.4(3) . . ?
C13 N1 C14 115.2(3) . . ?
C1 N1 C14 114.6(3) . . ?
C13 N2 C16 128.2(3) . . ?
C13 N2 C15 114.8(3) . . ?
C16 N2 C15 116.9(3) . . ?
C40 N3 C28 127.5(3) . . ?
C40 N3 C41 113.6(3) . . ?
C28 N3 C41 117.2(3) . . ?
C40 N4 C43 126.3(3) . . ?
C40 N4 C42 113.6(3) . . ?
C43 N4 C42 116.1(3) . . ?
C40 Ni1 C13 177.35(15) . . ?

loop_
_geom_bond_atom_site_label_1
_geom_bond_atom_site_label_2
_geom_bond_distance
_geom_bond_site_symmetry_2
_geom_bond_publ_flag
C1 C2 1.402(5) . ?
C1 C6 1.406(5) . ?
C1 N1 1.433(4) . ?
C2 C3 1.390(5) . ?
C2 C7 1.515(5) . ?
C3 C4 1.382(5) . ?
C3 H3 0.9500 . ?
C4 C5 1.394(5) . ?
C4 H4 0.9500 . ?
C5 C6 1.395(5) . ?
C5 H5 0.9500 . ?
C6 C10 1.527(5) . ?
C7 C8 1.522(6) . ?
C7 C9 1.536(5) . ?
C7 H7 1.0000 . ?
C8 H8A 0.9800 . ?
C8 H8B 0.9800 . ?
C8 H8C 0.9800 . ?
C9 H9A 0.9800 . ?
C9 H9B 0.9800 . ?
C9 H9C 0.9800 . ?
C10 C11 1.525(5) . ?
C10 C12 1.528(5) . ?
C10 H10 1.0000 . ?
C11 H11A 0.9800 . ?
C11 H11B 0.9800 . ?
C11 H11C 0.9800 . ?
C12 H12A 0.9800 . ?
C12 H12B 0.9800 . ?
C12 H12C 0.9800 . ?
C13 N1 1.357(4) . ?
C13 N2 1.374(4) . ?
C13 Ni1 1.886(3) . ?
C14 N1 1.483(4) . ?
C14 C15 1.505(5) . ?
C14 H14A 0.9900 . ?
C14 H14B 0.9900 . ?
C15 N2 1.468(4) . ?
C15 H15A 0.9900 . ?
C15 H15B 0.9900 . ?
C16 C21 1.402(5) . ?
C16 C17 1.411(5) . ?
C16 N2 1.427(4) . ?
C17 C18 1.392(5) . ?
C17 C22 1.526(5) . ?
C18 C19 1.384(6) . ?
C18 H18 0.9500 . ?
C19 C20 1.380(6) . ?
C19 H19 0.9500 . ?
C20 C21 1.386(5) . ?
C20 H20 0.9500 . ?
C21 C25 1.524(6) . ?
C22 C24 1.525(5) . ?
C22 C23 1.541(5) . ?
C22 H22 1.0000 . ?
C23 H23A 0.9800 . ?
C23 H23B 0.9800 . ?
C23 H23C 0.9800 . ?
C24 H24A 0.9800 . ?
C24 H24B 0.9800 . ?
C24 H24C 0.9800 . ?
C25 C27 1.522(7) . ?
C25 C26 1.522(6) . ?
C25 H25 1.0000 . ?
C26 H26A 0.9800 . ?
C26 H26B 0.9800 . ?
C26 H26C 0.9800 . ?
C27 H27A 0.9800 . ?
C27 H27B 0.9800 . ?
C27 H27C 0.9800 . ?
C28 C29 1.395(5) . ?
C28 C33 1.416(5) . ?
C28 N3 1.432(4) . ?
C29 C30 1.398(5) . ?
C29 C34 1.523(5) . ?
C30 C31 1.387(6) . ?
C30 H30 0.9500 . ?
C31 C32 1.379(6) . ?
C31 H31 0.9500 . ?
C32 C33 1.394(5) . ?
C32 H32 0.9500 . ?
C33 C37 1.516(5) . ?
C34 C35 1.526(6) . ?
C34 C36 1.541(5) . ?
C34 H34 1.0000 . ?
C35 H35A 0.9800 . ?
C35 H35B 0.9800 . ?
C35 H35C 0.9800 . ?
C36 H36A 0.9800 . ?
C36 H36B 0.9800 . ?
C36 H36C 0.9800 . ?
C37 C39 1.522(6) . ?
C37 C38 1.532(6) . ?
C37 H37 1.0000 . ?
C38 H38A 0.9800 . ?
C38 H38B 0.9800 . ?
C38 H38C 0.9800 . ?
C39 H39A 0.9800 . ?
C39 H39B 0.9800 . ?
C39 H39C 0.9800 . ?
C40 N4 1.375(4) . ?
C40 N3 1.381(4) . ?
C40 Ni1 1.865(3) . ?
C41 N3 1.469(5) . ?
C41 C42 1.501(5) . ?
C41 H41A 0.9900 . ?
C41 H41B 0.9900 . ?
C42 N4 1.474(4) . ?
C42 H42A 0.9900 . ?
C42 H42B 0.9900 . ?
C43 C48 1.398(5) . ?
C43 C44 1.408(5) . ?
C43 N4 1.432(4) . ?
C44 C45 1.389(5) . ?
C44 C49 1.518(5) . ?
C45 C46 1.372(6) . ?
C45 H45 0.9500 . ?
C46 C47 1.390(6) . ?
C46 H46 0.9500 . ?
C47 C48 1.395(5) . ?
C47 H47 0.9500 . ?
C48 C52 1.525(5) . ?
C49 C51 1.529(6) . ?
C49 C50 1.531(5) . ?
C49 H49 1.0000 . ?
C50 H50A 0.9800 . ?
C50 H50B 0.9800 . ?
C50 H50C 0.9800 . ?
C51 H51A 0.9800 . ?
C51 H51B 0.9800 . ?
C51 H51C 0.9800 . ?
C52 C54 1.502(6) . ?
C52 C53 1.547(6) . ?
C52 H52 1.0000 . ?
C53 H53A 0.9800 . ?
C53 H53B 0.9800 . ?
C53 H53C 0.9800 . ?
C54 H54A 0.9800 . ?
C54 H54B 0.9800 . ?
C54 H54C 0.9800 . ?

loop_
_geom_torsion_atom_site_label_1
_geom_torsion_atom_site_label_2
_geom_torsion_atom_site_label_3
_geom_torsion_atom_site_label_4
_geom_torsion
_geom_torsion_site_symmetry_1
_geom_torsion_site_symmetry_2
_geom_torsion_site_symmetry_3
_geom_torsion_site_symmetry_4
_geom_torsion_publ_flag
C6 C1 C2 C3 0.4(5) . . . . ?
N1 C1 C2 C3 -168.6(3) . . . . ?
C6 C1 C2 C7 179.3(3) . . . . ?
N1 C1 C2 C7 10.4(5) . . . . ?
C1 C2 C3 C4 -0.1(5) . . . . ?
C7 C2 C3 C4 -179.0(3) . . . . ?
C2 C3 C4 C5 -0.8(6) . . . . ?
C3 C4 C5 C6 1.4(6) . . . . ?
C4 C5 C6 C1 -1.1(5) . . . . ?
C4 C5 C6 C10 178.2(3) . . . . ?
C2 C1 C6 C5 0.2(5) . . . . ?
N1 C1 C6 C5 169.3(3) . . . . ?
C2 C1 C6 C10 -179.1(3) . . . . ?
N1 C1 C6 C10 -10.0(5) . . . . ?
C3 C2 C7 C8 -59.5(4) . . . . ?
C1 C2 C7 C8 121.6(4) . . . . ?
C3 C2 C7 C9 64.8(4) . . . . ?
C1 C2 C7 C9 -114.1(4) . . . . ?
C5 C6 C10 C11 -19.1(5) . . . . ?
C1 C6 C10 C11 160.2(3) . . . . ?
C5 C6 C10 C12 104.4(4) . . . . ?
C1 C6 C10 C12 -76.4(4) . . . . ?
N1 C14 C15 N2 5.4(4) . . . . ?
C21 C16 C17 C18 4.5(5) . . . . ?
N2 C16 C17 C18 176.7(3) . . . . ?
C21 C16 C17 C22 -174.6(3) . . . . ?
N2 C16 C17 C22 -2.3(5) . . . . ?
C16 C17 C18 C19 -2.4(6) . . . . ?
C22 C17 C18 C19 176.7(4) . . . . ?
C17 C18 C19 C20 -1.3(6) . . . . ?
C18 C19 C20 C21 3.2(6) . . . . ?
C19 C20 C21 C16 -1.1(6) . . . . ?
C19 C20 C21 C25 179.4(4) . . . . ?
C17 C16 C21 C20 -2.7(5) . . . . ?
N2 C16 C21 C20 -175.0(3) . . . . ?
C17 C16 C21 C25 176.7(3) . . . . ?
N2 C16 C21 C25 4.5(5) . . . . ?
C18 C17 C22 C24 93.0(4) . . . . ?
C16 C17 C22 C24 -88.0(4) . . . . ?
C18 C17 C22 C23 -30.9(5) . . . . ?
C16 C17 C22 C23 148.1(3) . . . . ?
C20 C21 C25 C27 -73.4(5) . . . . ?
C16 C21 C25 C27 107.1(5) . . . . ?
C20 C21 C25 C26 51.5(5) . . . . ?
C16 C21 C25 C26 -128.0(4) . . . . ?
C33 C28 C29 C30 -1.7(5) . . . . ?
N3 C28 C29 C30 170.4(3) . . . . ?
C33 C28 C29 C34 176.4(3) . . . . ?
N3 C28 C29 C34 -11.4(5) . . . . ?
C28 C29 C30 C31 -1.1(5) . . . . ?
C34 C29 C30 C31 -179.3(3) . . . . ?
C29 C30 C31 C32 2.9(6) . . . . ?
C30 C31 C32 C33 -2.0(6) . . . . ?
C31 C32 C33 C28 -0.8(5) . . . . ?
C31 C32 C33 C37 177.5(3) . . . . ?
C29 C28 C33 C32 2.6(5) . . . . ?
N3 C28 C33 C32 -169.6(3) . . . . ?
C29 C28 C33 C37 -175.7(3) . . . . ?
N3 C28 C33 C37 12.1(5) . . . . ?
C28 C29 C34 C35 -119.6(4) . . . . ?
C30 C29 C34 C35 58.6(5) . . . . ?
C28 C29 C34 C36 117.4(4) . . . . ?
C30 C29 C34 C36 -64.5(5) . . . . ?
C32 C33 C37 C39 -27.3(5) . . . . ?
C28 C33 C37 C39 150.9(3) . . . . ?
C32 C33 C37 C38 97.3(4) . . . . ?
C28 C33 C37 C38 -84.5(4) . . . . ?
N3 C41 C42 N4 -20.8(4) . . . . ?
C48 C43 C44 C45 -3.6(5) . . . . ?
N4 C43 C44 C45 -176.1(3) . . . . ?
C48 C43 C44 C49 176.3(3) . . . . ?
N4 C43 C44 C49 3.7(5) . . . . ?
C43 C44 C45 C46 -0.2(6) . . . . ?
C49 C44 C45 C46 179.9(4) . . . . ?
C44 C45 C46 C47 1.8(6) . . . . ?
C45 C46 C47 C48 0.3(6) . . . . ?
C46 C47 C48 C43 -3.9(6) . . . . ?
C46 C47 C48 C52 172.8(4) . . . . ?
C44 C43 C48 C47 5.6(5) . . . . ?
N4 C43 C48 C47 178.0(3) . . . . ?
C44 C43 C48 C52 -171.0(3) . . . . ?
N4 C43 C48 C52 1.5(5) . . . . ?
C45 C44 C49 C51 69.8(5) . . . . ?
C43 C44 C49 C51 -110.0(4) . . . . ?
C45 C44 C49 C50 -52.2(5) . . . . ?
C43 C44 C49 C50 128.0(4) . . . . ?
C47 C48 C52 C54 60.0(5) . . . . ?
C43 C48 C52 C54 -123.5(4) . . . . ?
C47 C48 C52 C53 -64.6(5) . . . . ?
C43 C48 C52 C53 111.9(4) . . . . ?
N2 C13 N1 C1 168.4(3) . . . . ?
Ni1 C13 N1 C1 -11.0(5) . . . . ?
N2 C13 N1 C14 4.4(4) . . . . ?
Ni1 C13 N1 C14 -174.9(2) . . . . ?
C2 C1 N1 C13 -80.8(4) . . . . ?
C6 C1 N1 C13 109.8(4) . . . . ?
C2 C1 N1 C14 83.3(4) . . . . ?
C6 C1 N1 C14 -86.1(4) . . . . ?
C15 C14 N1 C13 -6.5(4) . . . . ?
C15 C14 N1 C1 -172.7(3) . . . . ?
N1 C13 N2 C16 177.3(3) . . . . ?
Ni1 C13 N2 C16 -3.3(5) . . . . ?
N1 C13 N2 C15 -0.4(4) . . . . ?
Ni1 C13 N2 C15 179.0(3) . . . . ?
C21 C16 N2 C13 -96.7(4) . . . . ?
C17 C16 N2 C13 90.9(4) . . . . ?
C21 C16 N2 C15 80.9(4) . . . . ?
C17 C16 N2 C15 -91.5(4) . . . . ?
C14 C15 N2 C13 -3.5(4) . . . . ?
C14 C15 N2 C16 178.5(3) . . . . ?
N4 C40 N3 C28 -171.9(3) . . . . ?
Ni1 C40 N3 C28 5.1(5) . . . . ?
N4 C40 N3 C41 -7.2(4) . . . . ?
Ni1 C40 N3 C41 169.9(3) . . . . ?
C29 C28 N3 C40 95.0(4) . . . . ?
C33 C28 N3 C40 -92.6(4) . . . . ?
C29 C28 N3 C41 -69.2(4) . . . . ?
C33 C28 N3 C41 103.2(4) . . . . ?
C42 C41 N3 C40 18.6(4) . . . . ?
C42 C41 N3 C28 -175.0(3) . . . . ?
N3 C40 N4 C43 -164.6(3) . . . . ?
Ni1 C40 N4 C43 18.4(5) . . . . ?
N3 C40 N4 C42 -8.1(4) . . . . ?
Ni1 C40 N4 C42 174.9(3) . . . . ?
C48 C43 N4 C40 69.7(5) . . . . ?
C44 C43 N4 C40 -117.6(4) . . . . ?
C48 C43 N4 C42 -86.3(4) . . . . ?
C44 C43 N4 C42 86.4(4) . . . . ?
C41 C42 N4 C40 19.2(4) . . . . ?
C41 C42 N4 C43 178.2(3) . . . . ?
